data_7006659
loop_
_publ_author_name
'Meyer, Christian'
'Scherer, Markus'
'Sch\"onberg, Hartmut'
'R\"uegger, Heinz'
'Loss, Sandra'
'Gramlich, Volker'
'Gr\"utzmacher, Hansj\"org'

_publ_section_title
;
 Coordination chemistry of phosphanyl amino acids: solid state and
 solution structures of neutral and cationic rhodium complexes.
;
_journal_issue 1
_journal_name_full 'Dalton transactions (Cambridge, England : 2003)'
_journal_page_first 137
_journal_page_last 148
_journal_paper_doi 10.1039/b512653c
_journal_year 2006
_chemical_formula_moiety 'C35 H40 Cl N2 O5 P Rh'
_chemical_formula_sum 'C35 H40 Cl N2 O5 P Rh'
_chemical_formula_weight 738.02
_chemical_name_systematic ' ?'
_space_group_IT_number 2
_symmetry_cell_setting triclinic
_symmetry_space_group_name_Hall '-P 1'
_symmetry_space_group_name_H-M 'P -1'
_atom_sites_solution_hydrogens geom
_atom_sites_solution_primary direct
_atom_sites_solution_secondary difmap
_cell_angle_alpha 104.3120(10)
_cell_angle_beta 91.8730(10)
_cell_angle_gamma 112.6490(10)
_cell_formula_units_Z 2
_cell_length_a 10.7543(3)
_cell_length_b 11.7575(2)
_cell_length_c 16.8367(4)
_cell_measurement_temperature 293(2)
_cell_volume 1884.17(8)
_computing_cell_refinement 'SAINT v4'
_computing_data_collection 'SMART v4'
_computing_data_reduction 'SAINT v4'
_computing_structure_refinement 'SHELXL-97 (Sheldrick, 1994)'
_computing_structure_solution 'SHELXS-97 (Sheldrick, 1994)'
_diffrn_ambient_temperature 293(2)
_diffrn_measured_fraction_theta_full 0.976
_diffrn_measured_fraction_theta_max 0.976
_diffrn_measurement_device_type 'Siemens CCD1k'
_diffrn_measurement_method 'phi and omega scans'
_diffrn_radiation_monochromator graphite
_diffrn_radiation_source 'fine-focus sealed tube'
_diffrn_radiation_type MoK\a
_diffrn_radiation_wavelength 0.71073
_diffrn_reflns_av_R_equivalents 0.0365
_diffrn_reflns_av_sigmaI/netI 0.0387
_diffrn_reflns_limit_h_max 13
_diffrn_reflns_limit_h_min -14
_diffrn_reflns_limit_k_max 15
_diffrn_reflns_limit_k_min -12
_diffrn_reflns_limit_l_max 17
_diffrn_reflns_limit_l_min -22
_diffrn_reflns_number 15731
_diffrn_reflns_theta_full 28.28
_diffrn_reflns_theta_max 28.28
_diffrn_reflns_theta_min 1.26
_exptl_absorpt_coefficient_mu 0.606
_exptl_absorpt_correction_type empirical
_exptl_absorpt_process_details 'Blessing, 1995'
_exptl_crystal_colour yellow
_exptl_crystal_density_diffrn 1.301
_exptl_crystal_density_method 'not measured'
_exptl_crystal_description 'irregular shaped crystal'
_exptl_crystal_F_000 762
_exptl_crystal_size_max 0.2
_exptl_crystal_size_mid 0.1
_exptl_crystal_size_min 0.1
_refine_diff_density_max 1.301
_refine_diff_density_min -0.766
_refine_diff_density_rms 0.126
_refine_ls_extinction_method none
_refine_ls_goodness_of_fit_ref 1.188
_refine_ls_hydrogen_treatment undef
_refine_ls_matrix_type full
_refine_ls_number_parameters 433
_refine_ls_number_reflns 9127
_refine_ls_number_restraints 0
_refine_ls_restrained_S_all 1.188
_refine_ls_R_factor_all 0.0688
_refine_ls_R_factor_gt 0.0557
_refine_ls_shift/su_max 0.066
_refine_ls_shift/su_mean 0.003
_refine_ls_structure_factor_coef Fsqd
_refine_ls_weighting_details 'calc w=1/[\s^2^(Fo^2^)+(0.0784P)^2^+2.6008P] where P=(Fo^2^+2Fc^2^)/3'
_refine_ls_weighting_scheme calc
_refine_ls_wR_factor_gt 0.1590
_refine_ls_wR_factor_ref 0.1714
_reflns_number_gt 7771
_reflns_number_total 9127
_reflns_threshold_expression >2sigma(I)
_cod_data_source_file b512653c.txt
_cod_data_source_block RhCl(cod)(Z_AlaSerPhos)_10
_cod_original_sg_symbol_Hall -P1
_cod_original_sg_symbol_H-M P-1
_cod_database_code 7006659

loop_
_symmetry_equiv_pos_as_xyz
'x, y, z'
'-x, -y, -z'

loop_
_atom_site_label
_atom_site_type_symbol
_atom_site_fract_x
_atom_site_fract_y
_atom_site_fract_z
_atom_site_U_iso_or_equiv
_atom_site_adp_type
_atom_site_occupancy
_atom_site_symmetry_multiplicity
_atom_site_calc_flag
_atom_site_refinement_flags
_atom_site_disorder_assembly
_atom_site_disorder_group
Rh1 Rh -0.23368(3) 1.03730(3) 0.334793(18) 0.03570(11) Uani 1 1 d . . .
P1 P -0.06487(9) 1.08105(10) 0.25031(6) 0.0348(2) Uani 1 1 d . . .
Cl1 Cl -0.37800(12) 1.07046(13) 0.24231(7) 0.0518(3) Uani 1 1 d . . .
N1 N -0.3043(4) 0.8492(3) 0.1160(2) 0.0432(8) Uani 1 1 d . . .
H1A H -0.3337 0.8866 0.1569 0.052 Uiso 1 1 calc R . .
C1 C -0.3475(5) 1.0808(7) 0.4363(3) 0.0626(14) Uani 1 1 d . . .
H1B H -0.3999 1.1292 0.4261 0.075 Uiso 1 1 calc R . .
O1 O -0.3261(4) 0.6660(4) 0.0271(3) 0.0699(11) Uani 1 1 d . . .
N2 N -0.5024(5) 0.5291(4) 0.1217(3) 0.0642(12) Uani 1 1 d . A .
H2A H -0.5697 0.4586 0.0959 0.077 Uiso 1 1 calc R . .
C2 C -0.4110(5) 0.9503(6) 0.3970(4) 0.0660(15) Uani 1 1 d . . .
H2B H -0.4997 0.9234 0.3643 0.079 Uiso 1 1 calc R . .
O2 O -0.3107(5) 0.6230(5) 0.2144(3) 0.0919(15) Uani 1 1 d . . .
O3 O -0.4133(6) 0.4074(4) 0.1600(4) 0.0975(16) Uani 1 1 d . . .
C3 C -0.3938(8) 0.8476(9) 0.4275(7) 0.116(3) Uani 1 1 d . . .
H3A H -0.4284 0.8494 0.4801 0.139 Uiso 1 1 calc R . .
H3B H -0.4508 0.7653 0.3888 0.139 Uiso 1 1 calc R . .
O4 O -0.1607(5) 0.9254(6) -0.0575(3) 0.0887(14) Uani 1 1 d . . .
C4 C -0.2556(8) 0.8532(9) 0.4389(6) 0.098(3) Uani 1 1 d . . .
H4A H -0.2593 0.7676 0.4158 0.118 Uiso 1 1 calc R . .
H4B H -0.2245 0.8784 0.4979 0.118 Uiso 1 1 calc R . .
O5 O -0.3452(5) 0.9400(5) -0.0090(2) 0.0776(12) Uani 1 1 d . . .
C5 C -0.1523(6) 0.9437(6) 0.4004(3) 0.0627(14) Uani 1 1 d . . .
H5A H -0.0949 0.9064 0.3696 0.075 Uiso 1 1 calc R . .
C6 C -0.0875(5) 1.0750(7) 0.4357(3) 0.0623(14) Uani 1 1 d . . .
H6A H 0.0071 1.1130 0.4257 0.075 Uiso 1 1 calc R . .
C7 C -0.1181(7) 1.1488(9) 0.5148(4) 0.100(3) Uani 1 1 d . . .
H7A H -0.0941 1.1200 0.5600 0.120 Uiso 1 1 calc R . .
H7B H -0.0582 1.2388 0.5255 0.120 Uiso 1 1 calc R . .
C8 C -0.2569(8) 1.1395(10) 0.5178(4) 0.103(3) Uani 1 1 d . . .
H8A H -0.2532 1.2251 0.5410 0.124 Uiso 1 1 calc R . .
H8B H -0.2977 1.0891 0.5552 0.124 Uiso 1 1 calc R . .
C9 C 0.0440(5) 1.2521(4) 0.2790(3) 0.0456(9) Uani 1 1 d . . .
C10 C 0.0092(6) 1.3372(5) 0.3377(4) 0.0683(15) Uani 1 1 d . . .
H10A H -0.0662 1.3066 0.3642 0.082 Uiso 1 1 calc R . .
C11 C 0.0891(9) 1.4692(7) 0.3564(6) 0.101(3) Uani 1 1 d . . .
H11A H 0.0643 1.5262 0.3943 0.122 Uiso 1 1 calc R . .
C12 C 0.2007(9) 1.5154(6) 0.3206(5) 0.101(3) Uani 1 1 d . . .
H12A H 0.2538 1.6033 0.3350 0.121 Uiso 1 1 calc R . .
C13 C 0.2368(7) 1.4316(6) 0.2622(5) 0.0813(19) Uani 1 1 d . . .
H13A H 0.3140 1.4638 0.2374 0.098 Uiso 1 1 calc R . .
C14 C 0.1588(5) 1.3009(5) 0.2404(3) 0.0589(12) Uani 1 1 d . . .
H14A H 0.1824 1.2455 0.2003 0.071 Uiso 1 1 calc R . .
C15 C 0.0476(4) 0.9988(4) 0.2530(2) 0.0399(8) Uani 1 1 d . . .
C16 C -0.0090(5) 0.8662(5) 0.2242(3) 0.0565(12) Uani 1 1 d . . .
H16A H -0.1009 0.8229 0.2028 0.068 Uiso 1 1 calc R . .
C17 C 0.0702(8) 0.7966(7) 0.2269(4) 0.0743(17) Uani 1 1 d . . .
H17A H 0.0314 0.7074 0.2076 0.089 Uiso 1 1 calc R . .
C18 C 0.2073(7) 0.8617(8) 0.2587(4) 0.0759(18) Uani 1 1 d . . .
H18A H 0.2612 0.8160 0.2590 0.091 Uiso 1 1 calc R . .
C19 C 0.2633(6) 0.9911(7) 0.2894(4) 0.0684(16) Uani 1 1 d . . .
H19A H 0.3546 1.0338 0.3122 0.082 Uiso 1 1 calc R . .
C20 C 0.1842(4) 1.0607(5) 0.2868(3) 0.0521(11) Uani 1 1 d . . .
H20A H 0.2234 1.1497 0.3081 0.063 Uiso 1 1 calc R . .
C21 C -0.1146(4) 1.0604(4) 0.1400(2) 0.0396(8) Uani 1 1 d . . .
H21A H -0.1732 1.1051 0.1371 0.047 Uiso 1 1 calc R . .
H21B H -0.0330 1.1030 0.1176 0.047 Uiso 1 1 calc R . .
C22 C -0.1876(4) 0.9233(4) 0.0835(2) 0.0405(8) Uani 1 1 d . . .
H22A H -0.1238 0.8817 0.0792 0.049 Uiso 1 1 calc R . .
C23 C -0.2284(5) 0.9291(5) -0.0028(3) 0.0505(10) Uani 1 1 d . . .
C24 C -0.3925(11) 0.9467(12) -0.0887(5) 0.126(4) Uani 1 1 d . . .
H24A H -0.4775 0.9555 -0.0865 0.189 Uiso 1 1 calc R . .
H24B H -0.4049 0.8695 -0.1306 0.189 Uiso 1 1 calc R . .
H24C H -0.3264 1.0194 -0.1019 0.189 Uiso 1 1 calc R . .
C25 C -0.3670(5) 0.7224(4) 0.0827(3) 0.0481(10) Uani 1 1 d . A .
C26 C -0.4970(6) 0.6510(6) 0.1158(5) 0.0709(16) Uani 1 1 d . . .
C27 C -0.5415(14) 0.7126(11) 0.1771(9) 0.072(4) Uani 0.474(14) 1 d P A 1
H27A H -0.6235 0.6531 0.1896 0.107 Uiso 0.474(14) 1 calc PR A 1
H27B H -0.5599 0.7781 0.1610 0.107 Uiso 0.474(14) 1 calc PR A 1
H27C H -0.4735 0.7514 0.2252 0.107 Uiso 0.474(14) 1 calc PR A 1
C27A C -0.6209(12) 0.6569(12) 0.0813(10) 0.084(5) Uani 0.526(14) 1 d P A 2
H27D H -0.6968 0.6104 0.1056 0.125 Uiso 0.526(14) 1 calc PR A 2
H27E H -0.6377 0.6193 0.0224 0.125 Uiso 0.526(14) 1 calc PR A 2
H27F H -0.6093 0.7449 0.0934 0.125 Uiso 0.526(14) 1 calc PR A 2
C28 C -0.3988(7) 0.5287(6) 0.1690(4) 0.0697(15) Uani 1 1 d . A .
C29 C -0.3044(13) 0.4083(11) 0.2229(8) 0.071(3) Uani 0.582(5) 1 d P B 1
H29A H -0.2929 0.3285 0.2041 0.085 Uiso 0.582(5) 1 calc PR B 1
H29B H -0.2183 0.4777 0.2229 0.085 Uiso 0.582(5) 1 calc PR B 1
C30 C -0.3344(10) 0.4234(8) 0.3085(7) 0.062(2) Uani 0.582(5) 1 d P B 1
C31 C -0.4569(11) 0.3510(12) 0.3296(7) 0.076(3) Uani 0.582(5) 1 d P B 1
H31A H -0.5290 0.2960 0.2880 0.092 Uiso 0.582(5) 1 calc PR B 1
C32 C -0.4739(14) 0.3585(13) 0.4084(8) 0.086(3) Uani 0.582(5) 1 d P B 1
H32A H -0.5549 0.3042 0.4212 0.103 Uiso 0.582(5) 1 calc PR B 1
C33 C -0.3732(19) 0.4452(16) 0.4703(9) 0.102(5) Uani 0.582(5) 1 d P B 1
H33A H -0.3850 0.4521 0.5255 0.122 Uiso 0.582(5) 1 calc PR B 1
C34 C -0.2557(18) 0.5210(15) 0.4499(10) 0.109(5) Uani 0.582(5) 1 d P B 1
H34A H -0.1868 0.5802 0.4923 0.131 Uiso 0.582(5) 1 calc PR B 1
C35 C -0.2342(14) 0.5151(13) 0.3732(9) 0.093(4) Uani 0.582(5) 1 d P B 1
H35A H -0.1530 0.5713 0.3617 0.112 Uiso 0.582(5) 1 calc PR B 1
C29A C -0.315(3) 0.363(3) 0.1764(17) 0.114(8) Uiso 0.418(5) 1 d P B 2
H29C H -0.3616 0.2786 0.1848 0.137 Uiso 0.418(5) 1 calc PR B 2
H29D H -0.2586 0.4194 0.2282 0.137 Uiso 0.418(5) 1 calc PR B 2
C30A C -0.2178(16) 0.3510(17) 0.1091(10) 0.111(7) Uiso 0.418(5) 1 d PG B 2
C31A C -0.2646(13) 0.2704(16) 0.0289(11) 0.127(8) Uiso 0.418(5) 1 d PG B 2
H31B H -0.3575 0.2302 0.0098 0.152 Uiso 0.418(5) 1 calc PR B 2
C32A C -0.1726(18) 0.2500(15) -0.0229(8) 0.145(10) Uiso 0.418(5) 1 d PG B 2
H32B H -0.2039 0.1961 -0.0766 0.173 Uiso 0.418(5) 1 calc PR B 2
C33A C -0.0337(16) 0.3101(16) 0.0056(10) 0.108(6) Uiso 0.418(5) 1 d PG B 2
H33B H 0.0278 0.2965 -0.0290 0.130 Uiso 0.418(5) 1 calc PR B 2
C34A C 0.0131(13) 0.3907(16) 0.0859(11) 0.130(8) Uiso 0.418(5) 1 d PG B 2
H34B H 0.1060 0.4309 0.1050 0.156 Uiso 0.418(5) 1 calc PR B 2
C35A C -0.0789(18) 0.4111(16) 0.1376(8) 0.143(10) Uiso 0.418(5) 1 d PG B 2
H35B H -0.0476 0.4650 0.1913 0.171 Uiso 0.418(5) 1 calc PR B 2

loop_
_atom_site_aniso_label
_atom_site_aniso_U_11
_atom_site_aniso_U_22
_atom_site_aniso_U_33
_atom_site_aniso_U_23
_atom_site_aniso_U_13
_atom_site_aniso_U_12
Rh1 0.03040(16) 0.04943(19) 0.03211(16) 0.01232(12) 0.00727(11) 0.02056(13)
P1 0.0287(4) 0.0425(5) 0.0311(4) 0.0086(4) 0.0047(3) 0.0133(4)
Cl1 0.0496(6) 0.0750(7) 0.0484(6) 0.0227(5) 0.0084(4) 0.0404(6)
N1 0.0414(18) 0.0454(18) 0.0382(17) 0.0111(14) 0.0079(14) 0.0131(15)
C1 0.052(3) 0.106(4) 0.046(2) 0.021(3) 0.021(2) 0.049(3)
O1 0.068(2) 0.0506(19) 0.066(2) -0.0031(17) 0.0102(19) 0.0091(17)
N2 0.066(3) 0.045(2) 0.066(3) 0.017(2) 0.007(2) 0.006(2)
C2 0.044(3) 0.099(4) 0.076(4) 0.050(3) 0.030(3) 0.034(3)
O2 0.083(3) 0.080(3) 0.092(3) 0.028(3) -0.011(3) 0.011(3)
O3 0.105(4) 0.064(3) 0.132(5) 0.043(3) 0.024(3) 0.034(3)
C3 0.074(5) 0.137(7) 0.176(9) 0.120(7) 0.041(5) 0.036(5)
O4 0.082(3) 0.138(4) 0.048(2) 0.029(2) 0.027(2) 0.042(3)
C4 0.101(5) 0.128(6) 0.129(6) 0.097(6) 0.059(5) 0.072(5)
O5 0.086(3) 0.125(4) 0.049(2) 0.032(2) 0.0082(19) 0.067(3)
C5 0.061(3) 0.103(4) 0.061(3) 0.047(3) 0.021(2) 0.056(3)
C6 0.043(2) 0.106(5) 0.043(2) 0.022(3) 0.0047(19) 0.035(3)
C7 0.065(4) 0.168(8) 0.042(3) -0.011(4) -0.005(3) 0.048(5)
C8 0.093(5) 0.172(8) 0.046(3) -0.011(4) 0.003(3) 0.080(6)
C9 0.042(2) 0.046(2) 0.043(2) 0.0096(18) 0.0042(17) 0.0150(18)
C10 0.068(3) 0.054(3) 0.071(3) 0.005(3) 0.018(3) 0.019(3)
C11 0.113(6) 0.056(4) 0.112(6) -0.006(4) 0.029(5) 0.027(4)
C12 0.104(6) 0.050(3) 0.109(6) 0.009(4) 0.017(5) -0.003(3)
C13 0.069(4) 0.064(4) 0.090(5) 0.030(3) 0.018(3) 0.000(3)
C14 0.053(3) 0.056(3) 0.056(3) 0.014(2) 0.014(2) 0.011(2)
C15 0.0351(19) 0.053(2) 0.0355(18) 0.0113(17) 0.0098(15) 0.0220(17)
C16 0.052(3) 0.055(3) 0.061(3) 0.007(2) -0.001(2) 0.026(2)
C17 0.096(5) 0.076(4) 0.067(3) 0.012(3) 0.006(3) 0.057(4)
C18 0.088(4) 0.115(5) 0.066(3) 0.033(4) 0.027(3) 0.077(4)
C19 0.046(3) 0.115(5) 0.067(3) 0.043(3) 0.020(2) 0.045(3)
C20 0.034(2) 0.072(3) 0.055(3) 0.025(2) 0.0083(18) 0.021(2)
C21 0.0385(19) 0.047(2) 0.0324(18) 0.0133(16) 0.0068(15) 0.0151(17)
C22 0.0359(19) 0.049(2) 0.0355(19) 0.0106(16) 0.0051(15) 0.0165(17)
C23 0.056(3) 0.059(3) 0.0290(19) 0.0112(18) 0.0066(18) 0.017(2)
C24 0.151(8) 0.214(11) 0.057(4) 0.050(5) -0.001(5) 0.114(8)
C25 0.046(2) 0.046(2) 0.046(2) 0.0106(19) 0.0033(18) 0.0134(19)
C26 0.048(3) 0.060(3) 0.105(5) 0.038(3) 0.022(3) 0.013(2)
C27 0.075(8) 0.047(6) 0.097(10) 0.025(6) 0.049(7) 0.024(5)
C27A 0.051(6) 0.072(7) 0.121(12) 0.021(7) 0.025(7) 0.021(5)
C28 0.076(4) 0.058(3) 0.072(4) 0.027(3) 0.021(3) 0.018(3)
C29 0.092(8) 0.056(5) 0.078(7) 0.023(5) 0.016(6) 0.040(5)
C30 0.063(5) 0.044(4) 0.092(7) 0.028(4) 0.004(5) 0.029(4)
C31 0.062(6) 0.083(7) 0.073(7) 0.021(6) 0.007(5) 0.019(5)
C32 0.088(8) 0.084(8) 0.082(8) 0.016(6) 0.021(7) 0.035(7)
C33 0.137(14) 0.108(10) 0.079(8) 0.027(8) -0.003(8) 0.070(10)
C34 0.111(12) 0.090(9) 0.100(11) 0.020(8) -0.033(9) 0.020(8)
C35 0.076(8) 0.095(9) 0.097(9) 0.025(7) -0.023(7) 0.026(7)

loop_
_atom_type_symbol
_atom_type_description
_atom_type_scat_dispersion_real
_atom_type_scat_dispersion_imag
_atom_type_scat_source
C C 0.0033 0.0016 'International Tables Vol C Tables 4.2.6.8 and 6.1.1.4'
H H 0.0000 0.0000 'International Tables Vol C Tables 4.2.6.8 and 6.1.1.4'
N N 0.0061 0.0033 'International Tables Vol C Tables 4.2.6.8 and 6.1.1.4'
O O 0.0106 0.0060 'International Tables Vol C Tables 4.2.6.8 and 6.1.1.4'
P P 0.1023 0.0942 'International Tables Vol C Tables 4.2.6.8 and 6.1.1.4'
Cl Cl 0.1484 0.1585 'International Tables Vol C Tables 4.2.6.8 and 6.1.1.4'
Rh Rh -1.1178 0.9187 'International Tables Vol C Tables 4.2.6.8 and 6.1.1.4'

loop_
_geom_angle_atom_site_label_1
_geom_angle_atom_site_label_2
_geom_angle_atom_site_label_3
_geom_angle
_geom_angle_site_symmetry_1
_geom_angle_site_symmetry_3
_geom_angle_publ_flag
C6 Rh1 C5 38.2(2) . . ?
C6 Rh1 C1 81.56(19) . . ?
C5 Rh1 C1 91.4(2) . . ?
C6 Rh1 C2 94.4(2) . . ?
C5 Rh1 C2 80.8(2) . . ?
C1 Rh1 C2 36.5(2) . . ?
C6 Rh1 P1 90.51(14) . . ?
C5 Rh1 P1 95.91(14) . . ?
C1 Rh1 P1 156.55(18) . . ?
C2 Rh1 P1 166.99(18) . . ?
C6 Rh1 Cl1 160.38(19) . . ?
C5 Rh1 Cl1 160.81(19) . . ?
C1 Rh1 Cl1 90.19(14) . . ?
C2 Rh1 Cl1 89.29(15) . . ?
P1 Rh1 Cl1 90.13(4) . . ?
C9 P1 C15 106.4(2) . . ?
C9 P1 C21 97.8(2) . . ?
C15 P1 C21 106.39(19) . . ?
C9 P1 Rh1 110.85(15) . . ?
C15 P1 Rh1 114.85(14) . . ?
C21 P1 Rh1 118.67(13) . . ?
C25 N1 C22 120.0(4) . . ?
C2 C1 C8 125.1(6) . . ?
C2 C1 Rh1 72.4(3) . . ?
C8 C1 Rh1 110.9(4) . . ?
C28 N2 C26 118.2(5) . . ?
C1 C2 C3 125.2(7) . . ?
C1 C2 Rh1 71.1(3) . . ?
C3 C2 Rh1 108.9(4) . . ?
C28 O3 C29A 128.9(13) . . ?
C28 O3 C29 108.8(6) . . ?
C29A O3 C29 31.3(11) . . ?
C4 C3 C2 117.3(6) . . ?
C3 C4 C5 115.3(5) . . ?
C23 O5 C24 116.1(5) . . ?
C6 C5 C4 124.2(6) . . ?
C6 C5 Rh1 70.8(3) . . ?
C4 C5 Rh1 113.9(4) . . ?
C5 C6 C7 124.9(6) . . ?
C5 C6 Rh1 71.0(3) . . ?
C7 C6 Rh1 110.0(4) . . ?
C8 C7 C6 117.9(5) . . ?
C7 C8 C1 115.3(5) . . ?
C10 C9 C14 119.1(5) . . ?
C10 C9 P1 119.4(4) . . ?
C14 C9 P1 121.4(4) . . ?
C9 C10 C11 119.3(6) . . ?
C12 C11 C10 121.4(7) . . ?
C11 C12 C13 119.9(6) . . ?
C14 C13 C12 120.6(6) . . ?
C13 C14 C9 119.7(5) . . ?
C16 C15 C20 118.3(4) . . ?
C16 C15 P1 117.7(3) . . ?
C20 C15 P1 123.8(4) . . ?
C15 C16 C17 120.8(5) . . ?
C18 C17 C16 119.4(6) . . ?
C19 C18 C17 120.5(5) . . ?
C18 C19 C20 120.1(5) . . ?
C15 C20 C19 120.8(5) . . ?
C22 C21 P1 117.7(3) . . ?
N1 C22 C21 111.7(3) . . ?
N1 C22 C23 111.1(3) . . ?
C21 C22 C23 108.8(4) . . ?
O4 C23 O5 124.4(5) . . ?
O4 C23 C22 123.6(5) . . ?
O5 C23 C22 112.0(4) . . ?
O1 C25 N1 121.9(4) . . ?
O1 C25 C26 120.9(5) . . ?
N1 C25 C26 117.2(4) . . ?
C27 C26 N2 115.0(7) . . ?
C27 C26 C27A 72.2(9) . . ?
N2 C26 C27A 118.8(7) . . ?
C27 C26 C25 121.0(7) . . ?
N2 C26 C25 110.5(5) . . ?
C27A C26 C25 115.1(7) . . ?
O2 C28 O3 125.6(7) . . ?
O2 C28 N2 124.4(6) . . ?
O3 C28 N2 109.9(6) . . ?
C30 C29 O3 115.4(9) . . ?
C31 C30 C35 117.2(12) . . ?
C31 C30 C29 123.7(10) . . ?
C35 C30 C29 119.1(11) . . ?
C32 C31 C30 121.2(12) . . ?
C31 C32 C33 120.3(14) . . ?
C34 C33 C32 118.6(15) . . ?
C35 C34 C33 123.0(14) . . ?
C34 C35 C30 119.4(14) . . ?
O3 C29A C30A 117.7(19) . . ?
C31A C30A C35A 120.0 . . ?
C31A C30A C29A 123.2(15) . . ?
C35A C30A C29A 116.1(15) . . ?
C30A C31A C32A 120.0 . . ?
C31A C32A C33A 120.0 . . ?
C34A C33A C32A 120.0 . . ?
C33A C34A C35A 120.0 . . ?
C34A C35A C30A 120.0 . . ?

loop_
_geom_bond_atom_site_label_1
_geom_bond_atom_site_label_2
_geom_bond_distance
_geom_bond_site_symmetry_2
_geom_bond_publ_flag
Rh1 C6 2.114(5) . ?
Rh1 C5 2.116(5) . ?
Rh1 C1 2.206(4) . ?
Rh1 C2 2.223(5) . ?
Rh1 P1 2.3228(10) . ?
Rh1 Cl1 2.3650(10) . ?
P1 C9 1.821(5) . ?
P1 C15 1.822(4) . ?
P1 C21 1.845(4) . ?
N1 C25 1.334(6) . ?
N1 C22 1.440(5) . ?
C1 C2 1.386(9) . ?
C1 C8 1.494(8) . ?
O1 C25 1.205(6) . ?
N2 C28 1.350(8) . ?
N2 C26 1.441(7) . ?
C2 C3 1.492(9) . ?
O2 C28 1.199(7) . ?
O3 C28 1.342(7) . ?
O3 C29A 1.40(3) . ?
O3 C29 1.549(13) . ?
C3 C4 1.467(10) . ?
O4 C23 1.195(6) . ?
C4 C5 1.505(8) . ?
O5 C23 1.314(6) . ?
O5 C24 1.451(7) . ?
C5 C6 1.383(9) . ?
C6 C7 1.521(8) . ?
C7 C8 1.457(9) . ?
C9 C10 1.393(7) . ?
C9 C14 1.403(7) . ?
C10 C11 1.401(9) . ?
C11 C12 1.344(11) . ?
C12 C13 1.389(11) . ?
C13 C14 1.382(8) . ?
C15 C16 1.382(7) . ?
C15 C20 1.389(6) . ?
C16 C17 1.396(7) . ?
C17 C18 1.387(10) . ?
C18 C19 1.353(10) . ?
C19 C20 1.395(7) . ?
C21 C22 1.529(6) . ?
C22 C23 1.529(6) . ?
C25 C26 1.533(7) . ?
C26 C27 1.322(13) . ?
C26 C27A 1.468(14) . ?
C29 C30 1.470(16) . ?
C30 C31 1.379(15) . ?
C30 C35 1.399(15) . ?
C31 C32 1.332(17) . ?
C32 C33 1.359(19) . ?
C33 C34 1.35(2) . ?
C34 C35 1.31(2) . ?
C29A C30A 1.58(3) . ?
C30A C31A 1.3900 . ?
C30A C35A 1.3900 . ?
C31A C32A 1.3900 . ?
C32A C33A 1.3900 . ?
C33A C34A 1.3900 . ?
C34A C35A 1.3900 . ?
